data_4034698
loop_
_publ_author_name
'Yuan, Yumeng'
'Pan, Guoshuai'
'Zhang, Xiaofeng'
'Li, Buhong'
'Xiang, Shengchang'
'Huang, Qiufeng'

_publ_section_title
;
 Synthesis of seven-membered azepino[3,2,1-hi]indoles via
 rhodium-catalyzed regioselectively C-H activation/DBU-catalyzed
 intramolecualr amidation of 7-phenylindoles in one pot.
;
_journal_name_full 'The Journal of organic chemistry'
_journal_paper_doi 10.1021/acs.joc.9b02289
_journal_year 2019
_chemical_formula_moiety 'C19 H13 N O4'
_chemical_formula_sum 'C19 H13 N O4'
_chemical_formula_weight 319.30
_chemical_name_systematic 164
_space_group_crystal_system triclinic
_space_group_IT_number 2
_space_group_name_Hall '-P 1'
_space_group_name_H-M_alt 'P -1'
_atom_sites_solution_hydrogens geom
_atom_sites_solution_primary dual
_audit_creation_date 2019-05-03
_audit_creation_method
;
Olex2 1.2
(compiled 2018.05.29 svn.r3508 for OlexSys, GUI svn.r5506)
;
_cell_angle_alpha 76.529(5)
_cell_angle_beta 72.019(6)
_cell_angle_gamma 89.646(6)
_cell_formula_units_Z 2
_cell_length_a 7.8170(5)
_cell_length_b 8.4933(6)
_cell_length_c 12.0759(7)
_cell_measurement_reflns_used 3079
_cell_measurement_temperature 150.00(10)
_cell_measurement_theta_max 72.8120
_cell_measurement_theta_min 3.9880
_cell_volume 739.73(9)
_computing_cell_refinement 'CrysAlisPro 1.171.39.46e (Rigaku OD, 2018)'
_computing_data_collection 'CrysAlisPro 1.171.39.46e (Rigaku OD, 2018)'
_computing_data_reduction 'CrysAlisPro 1.171.39.46e (Rigaku OD, 2018)'
_computing_molecular_graphics 'Olex2 (Dolomanov et al., 2009)'
_computing_publication_material 'Olex2 (Dolomanov et al., 2009)'
_computing_structure_refinement 'ShelXL (Sheldrick, 2015)'
_computing_structure_solution 'ShelXT (Sheldrick, 2015)'
_diffrn_ambient_environment N~2~
_diffrn_ambient_temperature 150.00(10)
_diffrn_detector 'CCD plate'
_diffrn_detector_area_resol_mean 10.5148
_diffrn_detector_type Atlas
_diffrn_measured_fraction_theta_full 0.999
_diffrn_measured_fraction_theta_max 0.977
_diffrn_measurement_details
;
List of Runs (angles in degrees, time in seconds):

  # Type    Start    End  Width  t~exp~   \w     \q     \k     \f   Frames
--------------------------------------------------------------------------
  1  \w   -113.00 -12.00   1.00    1.00    --  -40.45 -57.00-180.00  101
  2  \w    -92.00  -2.00   1.00    1.00    --  -40.45 125.00  30.00   90
  3  \w    -65.00  34.00   1.00    1.00    --  -40.45  38.00 120.00   99
  4  \w    -69.00  33.00   1.00    1.00    --  -40.45  57.00 -30.00  102
  5  \w     21.00 109.00   1.00    3.80    --  103.24 -94.00-180.00   88
  6  \w     94.00 176.00   1.00    3.80    --  103.24 125.00 150.00   82
  7  \w     27.00 132.00   1.00    3.80    --  103.24 -30.00  90.00  105
  8  \w     94.00 176.00   1.00    3.80    --  103.24 125.00  90.00   82
  9  \w     77.00 176.00   1.00    3.80    --  103.24  45.00 -90.00   99
 10  \w     77.00 176.00   1.00    3.80    --  103.24  45.00 -30.00   99
 11  \w     30.00 117.00   1.00    3.80    --  103.24-125.00  90.00   87
 12  \w     21.00 109.00   1.00    3.80    --  103.24 -94.00-120.00   88
 13  \w     77.00 176.00   1.00    3.80    --  103.24  45.00  30.00   99
 14  \w     94.00 176.00   1.00    3.80    --  103.24 125.00-120.00   82
 15  \w     31.00 132.00   1.00    3.80    --  103.24 -61.00-120.00  101
 16  \w     94.00 176.00   1.00    3.80    --  103.24 125.00-150.00   82
 17  \w   -117.00  -8.00   1.00    1.00    --  -40.45 -77.00   0.00  109
;
_diffrn_measurement_device 'four-circle diffractometer'
_diffrn_measurement_device_type 'SuperNova, Dual, Cu at home/near, Atlas'
_diffrn_measurement_method '\w scans'
_diffrn_orient_matrix_type 'CrysAlisPro convention (1999,Acta A55,543-557)'
_diffrn_orient_matrix_UB_11 0.0800150000
_diffrn_orient_matrix_UB_12 0.1254398000
_diffrn_orient_matrix_UB_13 -0.1207280000
_diffrn_orient_matrix_UB_21 0.1075973000
_diffrn_orient_matrix_UB_22 -0.1316915000
_diffrn_orient_matrix_UB_23 -0.0540022000
_diffrn_orient_matrix_UB_31 -0.1586472000
_diffrn_orient_matrix_UB_32 -0.0434463000
_diffrn_orient_matrix_UB_33 -0.0403192000
_diffrn_radiation_monochromator mirror
_diffrn_radiation_probe x-ray
_diffrn_radiation_type CuK\a
_diffrn_radiation_wavelength 1.54184
_diffrn_reflns_av_R_equivalents 0.0256
_diffrn_reflns_av_unetI/netI 0.0307
_diffrn_reflns_Laue_measured_fraction_full 0.999
_diffrn_reflns_Laue_measured_fraction_max 0.977
_diffrn_reflns_limit_h_max 8
_diffrn_reflns_limit_h_min -9
_diffrn_reflns_limit_k_max 10
_diffrn_reflns_limit_k_min -10
_diffrn_reflns_limit_l_max 14
_diffrn_reflns_limit_l_min -14
_diffrn_reflns_number 7371
_diffrn_reflns_point_group_measured_fraction_full 0.999
_diffrn_reflns_point_group_measured_fraction_max 0.977
_diffrn_reflns_theta_full 67.684
_diffrn_reflns_theta_max 72.864
_diffrn_reflns_theta_min 3.967
_diffrn_source 'micro-focus sealed X-ray tube'
_diffrn_source_type 'SuperNova (Cu) X-ray Source'
_exptl_absorpt_coefficient_mu 0.840
_exptl_absorpt_correction_T_max 1.00000
_exptl_absorpt_correction_T_min 0.89918
_exptl_absorpt_correction_type multi-scan
_exptl_absorpt_process_details
;
CrysAlisPro 1.171.39.46e (Rigaku Oxford Diffraction, 2018)
Empirical absorption correction using spherical harmonics,
 implemented in SCALE3 ABSPACK scaling algorithm.
;
_exptl_crystal_colour 'metallic whiteish white'
_exptl_crystal_colour_lustre metallic
_exptl_crystal_colour_modifier whiteish
_exptl_crystal_colour_primary white
_exptl_crystal_density_diffrn 1.434
_exptl_crystal_description block
_exptl_crystal_F_000 332
_exptl_crystal_size_max 0.1
_exptl_crystal_size_mid 0.1
_exptl_crystal_size_min 0.1
_refine_diff_density_max 0.241
_refine_diff_density_min -0.232
_refine_diff_density_rms 0.042
_refine_ls_extinction_method none
_refine_ls_goodness_of_fit_ref 1.035
_refine_ls_hydrogen_treatment constr
_refine_ls_matrix_type full
_refine_ls_number_parameters 218
_refine_ls_number_reflns 2876
_refine_ls_number_restraints 0
_refine_ls_restrained_S_all 1.035
_refine_ls_R_factor_all 0.0430
_refine_ls_R_factor_gt 0.0366
_refine_ls_shift/su_max 0.000
_refine_ls_shift/su_mean 0.000
_refine_ls_structure_factor_coef Fsqd
_refine_ls_weighting_details 'w=1/[\s^2^(Fo^2^)+(0.0465P)^2^+0.1745P] where P=(Fo^2^+2Fc^2^)/3'
_refine_ls_weighting_scheme calc
_refine_ls_wR_factor_gt 0.0913
_refine_ls_wR_factor_ref 0.0974
_reflns_Friedel_coverage 0.000
_reflns_number_gt 2480
_reflns_number_total 2876
_reflns_threshold_expression 'I > 2\s(I)'
_cod_data_source_file jo9b02289_si_009.cif
_cod_data_source_block exp_6290
_cod_database_code 4034698
_shelx_shelxl_version_number 2014/7
_shelx_space_group_comment
;
The symmetry employed for this shelxl refinement is uniquely defined
by the following loop, which should always be used as a source of
symmetry information in preference to the above space-group names.
They are only intended as comments.
;
_shelx_estimated_absorpt_t_max 0.921
_shelx_estimated_absorpt_t_min 0.921
_reflns_odcompleteness_completeness 99.89
_reflns_odcompleteness_iscentric 1
_reflns_odcompleteness_theta 66.97
_olex2_refinement_description
;
1. Fixed Uiso
 At 1.2 times of:
  All C(H) groups
 At 1.5 times of:
  All C(H,H,H) groups
2.a Ternary CH refined with riding coordinates:
 C00D(H00D)
2.b Aromatic/amide H refined with riding coordinates:
 C006(H006), C00F(H00F), C00G(H00G), C00I(H00I), C00J(H00J), C00K(H00K),
 C00L(H00L), C00M(H00M), C00N(H00N)
2.c Idealised Me refined as rotating group:
 C00O(H00A,H00B,H00C)
;
_olex2_submission_original_sample_id 164
_olex2_submission_special_instructions 'No special instructions were received'
_oxdiff_exptl_absorpt_empirical_details
;
Empirical correction (ABSPACK) includes:
- Absorption correction using spherical harmonics
- Frame scaling
;
_oxdiff_exptl_absorpt_empirical_full_max 1.322
_oxdiff_exptl_absorpt_empirical_full_min 0.826

loop_
_space_group_symop_operation_xyz
'x, y, z'
'-x, -y, -z'

loop_
_atom_site_label
_atom_site_type_symbol
_atom_site_fract_x
_atom_site_fract_y
_atom_site_fract_z
_atom_site_U_iso_or_equiv
_atom_site_adp_type
_atom_site_occupancy
_atom_site_site_symmetry_order
_atom_site_calc_flag
_atom_site_refinement_flags_posn
O001 O 0.17072(13) 0.83277(12) 0.14365(8) 0.0270(2) Uani 1 1 d .
O002 O 0.35870(14) 0.98787(12) 0.18910(9) 0.0303(2) Uani 1 1 d .
O003 O -0.04685(13) 0.54702(13) 0.38585(9) 0.0313(2) Uani 1 1 d .
O004 O 0.10338(16) 0.93107(15) 0.75042(10) 0.0416(3) Uani 1 1 d .
N005 N 0.24656(16) 0.51269(13) 0.29285(10) 0.0251(2) Uani 1 1 d .
C006 C 0.21879(18) 0.83072(16) 0.52673(12) 0.0239(3) Uani 1 1 d .
H006 H 0.1018 0.8636 0.5481 0.029 Uiso 1 1 calc R
C007 C 0.10896(18) 0.60177(16) 0.34636(11) 0.0241(3) Uani 1 1 d .
C008 C 0.24728(17) 0.87767(15) 0.21771(11) 0.0225(3) Uani 1 1 d .
C009 C 0.46127(17) 0.72457(15) 0.39021(11) 0.0221(3) Uani 1 1 d .
C00A C 0.32567(18) 0.83682(16) 0.59969(11) 0.0249(3) Uani 1 1 d .
C00B C 0.43194(18) 0.55868(16) 0.24707(11) 0.0238(3) Uani 1 1 d .
C00C C 0.28510(17) 0.77626(15) 0.42270(11) 0.0222(3) Uani 1 1 d .
C00D C 0.16546(17) 0.77318(16) 0.34579(11) 0.0226(3) Uani 1 1 d .
H00D H 0.0547 0.8221 0.3821 0.027 Uiso 1 1 calc R
C00E C 0.53555(17) 0.65751(16) 0.28391(11) 0.0230(3) Uani 1 1 d .
C00F C 0.56727(18) 0.73039(16) 0.46431(12) 0.0246(3) Uani 1 1 d .
H00F H 0.6835 0.6957 0.4443 0.029 Uiso 1 1 calc R
C00G C 0.50060(18) 0.78739(16) 0.56714(12) 0.0254(3) Uani 1 1 d .
H00G H 0.5732 0.7926 0.6146 0.031 Uiso 1 1 calc R
C00H C 0.5101(2) 0.46795(17) 0.16202(12) 0.0291(3) Uani 1 1 d .
C00I C 0.72038(19) 0.67600(17) 0.22070(12) 0.0278(3) Uani 1 1 d .
H00I H 0.7938 0.7461 0.2381 0.033 Uiso 1 1 calc R
C00J C 0.2563(2) 0.89400(18) 0.71024(13) 0.0305(3) Uani 1 1 d .
H00J H 0.3357 0.9024 0.7526 0.037 Uiso 1 1 calc R
C00K C 0.3672(2) 0.36420(17) 0.15927(13) 0.0337(3) Uani 1 1 d .
H00K H 0.3796 0.2908 0.1114 0.040 Uiso 1 1 calc R
C00L C 0.2129(2) 0.39196(17) 0.23786(13) 0.0311(3) Uani 1 1 d .
H00L H 0.1008 0.3395 0.2536 0.037 Uiso 1 1 calc R
C00M C 0.6954(2) 0.48581(19) 0.10437(13) 0.0342(3) Uani 1 1 d .
H00M H 0.7489 0.4270 0.0482 0.041 Uiso 1 1 calc R
C00N C 0.7983(2) 0.59303(19) 0.13251(13) 0.0334(3) Uani 1 1 d .
H00N H 0.9214 0.6101 0.0920 0.040 Uiso 1 1 calc R
C00O C 0.2229(2) 0.9360(2) 0.02310(13) 0.0353(3) Uani 1 1 d .
H00A H 0.1558 0.8997 -0.0219 0.053 Uiso 1 1 calc GR
H00B H 0.3495 0.9309 -0.0153 0.053 Uiso 1 1 calc GR
H00C H 0.1980 1.0459 0.0266 0.053 Uiso 1 1 calc GR

loop_
_atom_site_aniso_label
_atom_site_aniso_U_11
_atom_site_aniso_U_22
_atom_site_aniso_U_33
_atom_site_aniso_U_23
_atom_site_aniso_U_13
_atom_site_aniso_U_12
O001 0.0285(5) 0.0304(5) 0.0228(5) -0.0039(4) -0.0107(4) 0.0000(4)
O002 0.0324(5) 0.0261(5) 0.0312(5) -0.0010(4) -0.0123(4) -0.0040(4)
O003 0.0244(5) 0.0353(5) 0.0316(5) 0.0003(4) -0.0112(4) -0.0066(4)
O004 0.0394(6) 0.0534(7) 0.0366(6) -0.0233(5) -0.0094(5) 0.0100(5)
N005 0.0286(6) 0.0226(5) 0.0254(5) -0.0036(4) -0.0118(5) -0.0009(4)
C006 0.0231(6) 0.0232(6) 0.0235(6) -0.0037(5) -0.0060(5) 0.0000(5)
C007 0.0247(7) 0.0277(6) 0.0198(6) -0.0008(5) -0.0107(5) -0.0010(5)
C008 0.0217(6) 0.0219(6) 0.0243(6) -0.0051(5) -0.0085(5) 0.0041(5)
C009 0.0215(6) 0.0212(6) 0.0219(6) -0.0022(5) -0.0064(5) -0.0006(5)
C00A 0.0290(7) 0.0220(6) 0.0216(6) -0.0030(5) -0.0069(5) -0.0015(5)
C00B 0.0266(6) 0.0225(6) 0.0216(6) -0.0017(5) -0.0092(5) 0.0035(5)
C00C 0.0225(6) 0.0207(6) 0.0224(6) -0.0025(5) -0.0075(5) -0.0012(5)
C00D 0.0195(6) 0.0256(6) 0.0224(6) -0.0054(5) -0.0064(5) 0.0022(5)
C00E 0.0234(6) 0.0235(6) 0.0216(6) -0.0021(5) -0.0087(5) 0.0035(5)
C00F 0.0229(6) 0.0254(6) 0.0247(6) -0.0029(5) -0.0087(5) 0.0006(5)
C00G 0.0277(7) 0.0256(6) 0.0235(6) -0.0024(5) -0.0114(5) -0.0013(5)
C00H 0.0411(8) 0.0256(6) 0.0225(6) -0.0048(5) -0.0138(6) 0.0083(6)
C00I 0.0248(7) 0.0324(7) 0.0252(6) -0.0043(5) -0.0084(5) 0.0042(5)
C00J 0.0348(8) 0.0308(7) 0.0266(7) -0.0080(6) -0.0099(6) 0.0006(6)
C00K 0.0533(9) 0.0245(7) 0.0290(7) -0.0076(6) -0.0202(7) 0.0044(6)
C00L 0.0426(8) 0.0231(6) 0.0313(7) -0.0034(5) -0.0191(6) -0.0030(6)
C00M 0.0412(8) 0.0370(8) 0.0244(7) -0.0100(6) -0.0086(6) 0.0149(6)
C00N 0.0282(7) 0.0427(8) 0.0262(7) -0.0064(6) -0.0061(5) 0.0092(6)
C00O 0.0394(8) 0.0416(8) 0.0227(7) -0.0010(6) -0.0118(6) -0.0020(7)

loop_
_atom_type_symbol
_atom_type_description
_atom_type_scat_dispersion_real
_atom_type_scat_dispersion_imag
_atom_type_scat_source
C C 0.0181 0.0091 'International Tables Vol C Tables 4.2.6.8 and 6.1.1.4'
H H 0.0000 0.0000 'International Tables Vol C Tables 4.2.6.8 and 6.1.1.4'
N N 0.0311 0.0180 'International Tables Vol C Tables 4.2.6.8 and 6.1.1.4'
O O 0.0492 0.0322 'International Tables Vol C Tables 4.2.6.8 and 6.1.1.4'

loop_
_geom_angle_atom_site_label_1
_geom_angle_atom_site_label_2
_geom_angle_atom_site_label_3
_geom_angle
C008 O001 C00O 115.06(11)
C007 N005 C00B 127.26(11)
C007 N005 C00L 121.29(12)
C00B N005 C00L 107.80(12)
C00A C006 H006 119.6
C00C C006 H006 119.6
C00C C006 C00A 120.80(12)
O003 C007 N005 121.29(12)
O003 C007 C00D 122.80(13)
N005 C007 C00D 115.83(11)
O001 C008 C00D 110.51(10)
O002 C008 O001 124.88(12)
O002 C008 C00D 124.55(12)
C00C C009 C00E 122.36(11)
C00F C009 C00C 118.76(12)
C00F C009 C00E 118.82(12)
C006 C00A C00J 121.14(13)
C00G C00A C006 119.30(12)
C00G C00A C00J 119.56(12)
N005 C00B C00H 107.27(12)
C00E C00B N005 129.78(12)
C00E C00B C00H 122.46(13)
C006 C00C C009 120.04(12)
C006 C00C C00D 119.04(12)
C009 C00C C00D 120.93(12)
C007 C00D C008 111.52(11)
C007 C00D H00D 106.4
C008 C00D H00D 106.4
C00C C00D C007 112.83(10)
C00C C00D C008 112.62(10)
C00C C00D H00D 106.4
C00B C00E C009 123.06(12)
C00I C00E C009 121.11(12)
C00I C00E C00B 115.52(12)
C009 C00F H00F 119.6
C00G C00F C009 120.72(12)
C00G C00F H00F 119.6
C00A C00G H00G 119.8
C00F C00G C00A 120.37(12)
C00F C00G H00G 119.8
C00B C00H C00K 107.06(13)
C00M C00H C00B 119.72(14)
C00M C00H C00K 133.15(14)
C00E C00I H00I 118.8
C00N C00I C00E 122.32(13)
C00N C00I H00I 118.8
O004 C00J C00A 124.99(13)
O004 C00J H00J 117.5
C00A C00J H00J 117.5
C00H C00K H00K 125.9
C00L C00K C00H 108.12(13)
C00L C00K H00K 125.9
N005 C00L H00L 125.1
C00K C00L N005 109.74(13)
C00K C00L H00L 125.1
C00H C00M H00M 120.7
C00N C00M C00H 118.51(14)
C00N C00M H00M 120.7
C00I C00N H00N 119.5
C00M C00N C00I 121.08(14)
C00M C00N H00N 119.5
O001 C00O H00A 109.5
O001 C00O H00B 109.5
O001 C00O H00C 109.5
H00A C00O H00B 109.5
H00A C00O H00C 109.5
H00B C00O H00C 109.5

loop_
_geom_bond_atom_site_label_1
_geom_bond_atom_site_label_2
_geom_bond_distance
O001 C008 1.3401(16)
O001 C00O 1.4482(17)
O002 C008 1.1948(17)
O003 C007 1.2133(17)
O004 C00J 1.2131(19)
N005 C007 1.3912(18)
N005 C00B 1.4035(18)
N005 C00L 1.4107(18)
C006 H006 0.9300
C006 C00A 1.3975(19)
C006 C00C 1.3880(19)
C007 C00D 1.5219(18)
C008 C00D 1.5315(17)
C009 C00C 1.4080(19)
C009 C00E 1.4785(18)
C009 C00F 1.4030(18)
C00A C00G 1.392(2)
C00A C00J 1.4711(19)
C00B C00E 1.4012(19)
C00B C00H 1.413(2)
C00C C00D 1.5118(17)
C00D H00D 0.9800
C00E C00I 1.4003(19)
C00F H00F 0.9300
C00F C00G 1.3876(19)
C00G H00G 0.9300
C00H C00K 1.440(2)
C00H C00M 1.392(2)
C00I H00I 0.9300
C00I C00N 1.395(2)
C00J H00J 0.9300
C00K H00K 0.9300
C00K C00L 1.344(2)
C00L H00L 0.9300
C00M H00M 0.9300
C00M C00N 1.383(2)
C00N H00N 0.9300
C00O H00A 0.9600
C00O H00B 0.9600
C00O H00C 0.9600
